data_4072571
loop_
_publ_author_name
'Ruiz G\'omez, Gloria'
'Fern\'andez, Ignacio'
'L\'opez Ortiz, Fernando'
'Price, Richard D.'
'Davidson, Matthew G.'
'Mahon, Mary F.'
'Howard, Judith A. K.'

_publ_section_title
;
 A Tetrameric Lithiated Phosphazene Containing a Lithium Atom Bound
 Exclusively to Four sp3-Hybridized Carbanionic Centers:&#x00A0; A Key
 Intermediate for Understanding Structure&#x2212;Reactivity Relationships
 of Phosphazenyllithium Compounds
;
_journal_issue 3
_journal_name_full Organometallics
_journal_page_first 514
_journal_paper_doi 10.1021/om0608354
_journal_volume 26
_journal_year 2007
_chemical_formula_sum 'C109.6 H98.4 Li4 N4 P4'
_chemical_formula_weight 1623.16
_space_group_IT_number 15
_symmetry_cell_setting monoclinic
_symmetry_Int_Tables_number 15
_symmetry_space_group_name_Hall '-C 2yc'
_symmetry_space_group_name_H-M 'C 1 2/c 1'
_atom_sites_solution_hydrogens geom
_atom_sites_solution_primary direct
_atom_sites_solution_secondary difmap
_audit_creation_method SHELXL-97
_cell_angle_alpha 90.00
_cell_angle_beta 104.52(3)
_cell_angle_gamma 90.00
_cell_formula_units_Z 4
_cell_length_a 18.763(4)
_cell_length_b 20.181(4)
_cell_length_c 25.127(5)
_cell_measurement_temperature 150(2)
_cell_volume 9211(3)
_computing_structure_refinement 'SHELXL-97 (Sheldrick, 1997)'
_computing_structure_solution 'SHELXS-97 (Sheldrick, 1990)'
_diffrn_ambient_temperature 150(2)
_diffrn_measured_fraction_theta_full 0.995
_diffrn_measured_fraction_theta_max 0.995
_diffrn_radiation_monochromator graphite
_diffrn_radiation_type MoK\a
_diffrn_radiation_wavelength 0.71073
_diffrn_reflns_av_R_equivalents 0.0956
_diffrn_reflns_av_sigmaI/netI 0.0911
_diffrn_reflns_limit_h_max 21
_diffrn_reflns_limit_h_min -21
_diffrn_reflns_limit_k_max 23
_diffrn_reflns_limit_k_min -23
_diffrn_reflns_limit_l_max 28
_diffrn_reflns_limit_l_min -28
_diffrn_reflns_number 29115
_diffrn_reflns_theta_full 24.00
_diffrn_reflns_theta_max 24.00
_diffrn_reflns_theta_min 3.51
_diffrn_source 'fine-focus sealed tube'
_exptl_absorpt_coefficient_mu 0.132
_exptl_absorpt_correction_T_max 0.98
_exptl_absorpt_correction_T_min 0.96
_exptl_absorpt_correction_type multi-scan
_exptl_absorpt_process_details 'Bruker SHELXTL'
_exptl_crystal_density_diffrn 1.171
_exptl_crystal_density_method 'not measured'
_exptl_crystal_F_000 3424
_refine_diff_density_max 0.720
_refine_diff_density_min -0.573
_refine_diff_density_rms 0.075
_refine_ls_extinction_coef 0.00069(19)
_refine_ls_extinction_expression Fc^*^=kFc[1+0.001xFc^2^\l^3^/sin(2\q)]^-1/4^
_refine_ls_extinction_method SHELXL
_refine_ls_goodness_of_fit_ref 1.062
_refine_ls_hydrogen_treatment mixed
_refine_ls_matrix_type full
_refine_ls_number_parameters 512
_refine_ls_number_reflns 7191
_refine_ls_number_restraints 1
_refine_ls_restrained_S_all 1.062
_refine_ls_R_factor_all 0.1598
_refine_ls_R_factor_gt 0.0999
_refine_ls_shift/su_max 0.008
_refine_ls_shift/su_mean 0.000
_refine_ls_structure_factor_coef Fsqd
_refine_ls_weighting_details 'calc w=1/[\s^2^(Fo^2^)+(0.0926P)^2^+55.6938P] where P=(Fo^2^+2Fc^2^)/3'
_refine_ls_weighting_scheme calc
_refine_ls_wR_factor_gt 0.2391
_refine_ls_wR_factor_ref 0.2622
_reflns_number_gt 4467
_reflns_number_total 7191
_reflns_threshold_expression >2sigma(I)
_cod_data_source_file om0608354si20061121_065918.cif
_cod_data_source_block c:\x-ray\propos~1\davidson\lithum\lithium
_cod_original_sg_symbol_H-M 'C 2/c'
_cod_database_code 4072571

loop_
_symmetry_equiv_pos_as_xyz
'x, y, z'
'-x, y, -z+1/2'
'x+1/2, y+1/2, z'
'-x+1/2, y+1/2, -z+1/2'
'-x, -y, -z'
'x, -y, z-1/2'
'-x+1/2, -y+1/2, -z'
'x+1/2, -y+1/2, z-1/2'

loop_
_atom_site_label
_atom_site_type_symbol
_atom_site_fract_x
_atom_site_fract_y
_atom_site_fract_z
_atom_site_U_iso_or_equiv
_atom_site_adp_type
_atom_site_occupancy
_atom_site_symmetry_multiplicity
_atom_site_calc_flag
_atom_site_refinement_flags
_atom_site_disorder_assembly
_atom_site_disorder_group
P1 P 0.64114(8) 0.09384(7) 0.25526(6) 0.0346(4) Uani 1 1 d . . .
P2 P 0.56671(7) 0.27884(7) 0.37192(6) 0.0316(4) Uani 1 1 d . . .
N1 N 0.6017(2) 0.0696(2) 0.30221(18) 0.0344(11) Uani 1 1 d . . .
N2 N 0.5582(2) 0.2094(2) 0.40190(17) 0.0334(11) Uani 1 1 d . . .
C1 C 0.5737(3) 0.1371(3) 0.2070(2) 0.0354(13) Uani 1 1 d . . .
C2 C 0.5888(3) 0.2574(3) 0.3117(2) 0.0362(14) Uani 1 1 d . . .
C11 C 0.7224(3) 0.1437(3) 0.2832(2) 0.0403(14) Uani 1 1 d . . .
C12 C 0.7516(3) 0.1832(3) 0.2482(3) 0.0520(17) Uani 1 1 d . . .
H12 H 0.7300 0.1826 0.2097 0.062 Uiso 1 1 calc R . .
C13 C 0.8120(4) 0.2231(4) 0.2698(3) 0.065(2) Uani 1 1 d . . .
H13 H 0.8320 0.2495 0.2458 0.078 Uiso 1 1 calc R . .
C14 C 0.8434(4) 0.2250(4) 0.3255(3) 0.067(2) Uani 1 1 d . . .
H14 H 0.8849 0.2526 0.3400 0.080 Uiso 1 1 calc R . .
C15 C 0.8143(4) 0.1869(4) 0.3600(3) 0.065(2) Uani 1 1 d . . .
H15 H 0.8362 0.1879 0.3985 0.078 Uiso 1 1 calc R . .
C16 C 0.7539(3) 0.1471(3) 0.3399(3) 0.0509(17) Uani 1 1 d . . .
H16 H 0.7336 0.1220 0.3645 0.061 Uiso 1 1 calc R . .
C21 C 0.6726(4) 0.0229(3) 0.2224(2) 0.0465(16) Uani 1 1 d . . .
C22 C 0.7392(4) 0.0203(4) 0.2080(2) 0.0583(19) Uani 1 1 d . . .
H22 H 0.7724 0.0566 0.2158 0.070 Uiso 1 1 calc R . .
C23 C 0.7572(6) -0.0357(5) 0.1821(3) 0.086(3) Uani 1 1 d . . .
H23 H 0.8031 -0.0370 0.1726 0.103 Uiso 1 1 calc R . .
C24 C 0.7119(7) -0.0886(5) 0.1699(3) 0.103(4) Uani 1 1 d . . .
H24 H 0.7256 -0.1262 0.1521 0.123 Uiso 1 1 calc R . .
C25 C 0.6442(6) -0.0870(4) 0.1840(3) 0.095(3) Uani 1 1 d . . .
H25 H 0.6113 -0.1235 0.1758 0.113 Uiso 1 1 calc R . .
C26 C 0.6266(4) -0.0319(4) 0.2096(3) 0.071(2) Uani 1 1 d . . .
H26 H 0.5807 -0.0311 0.2192 0.086 Uiso 1 1 calc R . .
C31 C 0.6288(3) 0.0204(3) 0.3426(2) 0.0365(14) Uani 1 1 d . . .
C32 C 0.6983(3) -0.0096(3) 0.3527(2) 0.0464(16) Uani 1 1 d . . .
H32 H 0.7312 0.0030 0.3313 0.056 Uiso 1 1 calc R . .
C33 C 0.7201(4) -0.0571(3) 0.3934(2) 0.059(2) Uani 1 1 d . . .
H33 H 0.7672 -0.0771 0.3988 0.071 Uiso 1 1 calc R . .
C34 C 0.6745(4) -0.0757(3) 0.4259(3) 0.0593(19) Uani 1 1 d . . .
H34 H 0.6903 -0.1075 0.4543 0.071 Uiso 1 1 calc R . .
C35 C 0.6056(4) -0.0475(3) 0.4170(3) 0.0526(17) Uani 1 1 d . . .
H35 H 0.5734 -0.0605 0.4388 0.063 Uiso 1 1 calc R . .
C36 C 0.5826(3) 0.0006(3) 0.3755(2) 0.0417(15) Uani 1 1 d . . .
H36 H 0.5351 0.0199 0.3699 0.050 Uiso 1 1 calc R . .
C41 C 0.6326(3) 0.3324(3) 0.4187(2) 0.0345(13) Uani 1 1 d . . .
C42 C 0.6193(4) 0.3947(3) 0.4362(3) 0.0588(19) Uani 1 1 d . . .
H42 H 0.5717 0.4137 0.4237 0.071 Uiso 1 1 calc R . .
C43 C 0.6745(5) 0.4305(4) 0.4720(4) 0.074(2) Uani 1 1 d . . .
H43 H 0.6646 0.4738 0.4832 0.088 Uiso 1 1 calc R . .
C44 C 0.7431(4) 0.4036(4) 0.4912(3) 0.066(2) Uani 1 1 d . . .
H44 H 0.7806 0.4276 0.5162 0.079 Uiso 1 1 calc R . .
C45 C 0.7571(4) 0.3420(4) 0.4741(3) 0.069(2) Uani 1 1 d . . .
H45 H 0.8046 0.3230 0.4873 0.082 Uiso 1 1 calc R . .
C46 C 0.7033(3) 0.3070(3) 0.4378(3) 0.0524(17) Uani 1 1 d . . .
H46 H 0.7146 0.2647 0.4256 0.063 Uiso 1 1 calc R . .
C51 C 0.4817(3) 0.3254(3) 0.3503(2) 0.0414(15) Uani 1 1 d . . .
C52 C 0.4174(3) 0.2985(3) 0.3588(2) 0.0433(15) Uani 1 1 d . . .
H52 H 0.4196 0.2586 0.3793 0.052 Uiso 1 1 calc R . .
C53 C 0.3496(4) 0.3294(4) 0.3377(3) 0.063(2) Uani 1 1 d . . .
H53 H 0.3059 0.3110 0.3440 0.075 Uiso 1 1 calc R . .
C54 C 0.3467(5) 0.3870(5) 0.3074(3) 0.087(3) Uani 1 1 d . . .
H54 H 0.3005 0.4077 0.2924 0.104 Uiso 1 1 calc R . .
C55 C 0.4104(5) 0.4148(5) 0.2986(3) 0.085(3) Uani 1 1 d . . .
H55 H 0.4079 0.4544 0.2777 0.103 Uiso 1 1 calc R . .
C56 C 0.4784(4) 0.3843(4) 0.3206(3) 0.0594(19) Uani 1 1 d . . .
H56 H 0.5222 0.4036 0.3153 0.071 Uiso 1 1 calc R . .
C61 C 0.5474(3) 0.2029(3) 0.4551(2) 0.0323(13) Uani 1 1 d . . .
C62 C 0.5546(3) 0.1395(3) 0.4783(2) 0.0460(15) Uani 1 1 d . . .
H62 H 0.5676 0.1034 0.4584 0.055 Uiso 1 1 calc R . .
C63 C 0.5429(4) 0.1286(4) 0.5306(3) 0.0552(18) Uani 1 1 d . . .
H63 H 0.5485 0.0853 0.5460 0.066 Uiso 1 1 calc R . .
C64 C 0.5237(4) 0.1791(4) 0.5594(3) 0.062(2) Uani 1 1 d . . .
H64 H 0.5149 0.1712 0.5945 0.075 Uiso 1 1 calc R . .
C65 C 0.5167(4) 0.2422(4) 0.5377(3) 0.0541(18) Uani 1 1 d . . .
H65 H 0.5038 0.2776 0.5584 0.065 Uiso 1 1 calc R . .
C66 C 0.5284(3) 0.2550(3) 0.4859(2) 0.0393(14) Uani 1 1 d . . .
H66 H 0.5235 0.2988 0.4716 0.047 Uiso 1 1 calc R . .
C71 C 0.3104(5) 0.1106(4) 0.4306(3) 0.044(2) Uiso 0.75 1 d PD A 1
C72 C 0.2345(7) 0.1053(6) 0.4190(4) 0.067(3) Uiso 0.75 1 d P A 1
H72 H 0.2126 0.0626 0.4125 0.080 Uiso 0.75 1 calc PR A 1
C73 C 0.1898(8) 0.1602(8) 0.4165(6) 0.093(4) Uiso 0.75 1 d P A 1
H73 H 0.1379 0.1546 0.4078 0.111 Uiso 0.75 1 calc PR A 1
C74 C 0.2183(9) 0.2215(8) 0.4263(6) 0.099(5) Uiso 0.75 1 d P A 1
H74 H 0.1866 0.2586 0.4243 0.119 Uiso 0.75 1 calc PR A 1
C75 C 0.2913(9) 0.2300(8) 0.4388(6) 0.100(5) Uiso 0.75 1 d P A 1
H75 H 0.3116 0.2732 0.4464 0.120 Uiso 0.75 1 calc PR A 1
C76 C 0.3386(8) 0.1746(7) 0.4407(5) 0.062(3) Uiso 0.75 1 d P A 1
H76 H 0.3903 0.1813 0.4489 0.075 Uiso 0.75 1 calc PR A 1
C77 C 0.3614(6) 0.0514(5) 0.4332(4) 0.058(3) Uiso 0.75 1 d PD A 1
H77A H 0.3415 0.0134 0.4492 0.087 Uiso 0.75 1 calc PR A 1
H77B H 0.4103 0.0624 0.4562 0.087 Uiso 0.75 1 calc PR A 1
H77C H 0.3651 0.0402 0.3961 0.087 Uiso 0.75 1 calc PR A 1
C101 C 0.9352(4) 0.3068(4) 0.1887(4) 0.127(12) Uani 0.50 1 d PG . 1
C102 C 0.9591(4) 0.2422(4) 0.2019(4) 0.170(18) Uani 0.50 1 d PG . 1
C103 C 1.0000(4) 0.2284(4) 0.2500(4) 0.165(11) Uani 1 2 d SG . 1
C104 C 1.0297(3) 0.2790(4) 0.2906(4) 0.077(6) Uani 0.50 1 d PG . 1
C105 C 1.0058(4) 0.3436(4) 0.2775(4) 0.117(10) Uani 0.50 1 d PG . 1
C106 C 0.9586(4) 0.3574(4) 0.2266(4) 0.106(9) Uani 0.50 1 d PG . 1
C201 C 0.5582(4) 0.5339(3) 0.5426(3) 0.113(5) Uiso 0.70 1 d PG . 4
C202 C 0.5358(4) 0.5544(3) 0.5056(3) 0.168(6) Uiso 1 1 d G . 4
C203 C 0.4807(4) 0.5525(3) 0.4466(3) 0.132(7) Uiso 0.60 1 d PG . 4
C204 C 0.4754(4) 0.5634(2) 0.3979(3) 0.043(14) Uiso 0.10 1 d PG . 4
C205 C 0.4766(4) 0.5086(3) 0.4795(3) 0.103(11) Uiso 0.30 1 d PG . 4
C206 C 0.4209(4) 0.5125(3) 0.4271(3) 0.110(8) Uiso 0.40 1 d PG . 4
C208 C 0.5070(4) 0.5682(2) 0.3604(3) 0.038(7) Uiso 0.20 1 d PG . 4
C209 C 0.5098(4) 0.5784(2) 0.3076(3) 0.100(6) Uiso 0.50 1 d PG . 4
C210 C 0.5700(4) 0.5818(2) 0.2817(3) 0.308(13) Uiso 1 1 d G . .
C211 C 0.4426(4) 0.5790(3) 0.2719(3) 0.258(10) Uiso 1 1 d G . .
Li1 Li 0.5000(4) 0.0840(3) 0.2500(3) 0.038(3) Uani 1 2 d SG . .
Li2 Li 0.5544(3) 0.1491(2) 0.3397(3) 0.038(2) Uani 1 1 d G . .
Li3 Li 0.5000(3) 0.2163(3) 0.2500(2) 0.068(5) Uani 1 2 d SG . .
C71A C 0.3353(4) 0.0815(3) 0.4314(4) 0.016(4) Uiso 0.25 1 d PGD . 2
C72A C 0.2523(4) 0.0723(4) 0.4207(4) 0.055(8) Uiso 0.25 1 d PG . 2
H72A H 0.2307 0.0302 0.4103 0.066 Uiso 0.25 1 calc PR . 2
C73A C 0.2060(17) 0.1292(15) 0.4268(10) 0.039(6) Uiso 0.25 1 d P . 2
H73A H 0.1545 0.1223 0.4209 0.047 Uiso 0.25 1 calc PR . 2
C74A C 0.2345(18) 0.1951(17) 0.4412(13) 0.057(8) Uiso 0.25 1 d P . 2
H74A H 0.2028 0.2299 0.4464 0.069 Uiso 0.25 1 calc PR . 2
C75A C 0.3141(15) 0.2077(16) 0.4476(9) 0.028(5) Uiso 0.25 1 d P . 2
H75A H 0.3352 0.2506 0.4539 0.034 Uiso 0.25 1 calc PR . 2
C76A C 0.3566(17) 0.1495(16) 0.4436(12) 0.049(8) Uiso 0.25 1 d P . 2
H76A H 0.4080 0.1573 0.4502 0.059 Uiso 0.25 1 calc PR . 2
C77A C 0.3885(15) 0.0287(13) 0.4288(13) 0.063(9) Uiso 0.25 1 d PD . 2
H77D H 0.3662 -0.0027 0.3997 0.095 Uiso 0.25 1 calc PR . 2
H77E H 0.4023 0.0055 0.4642 0.095 Uiso 0.25 1 calc PR . 2
H77F H 0.4325 0.0483 0.4209 0.095 Uiso 0.25 1 calc PR . 2
H1A H 0.578(4) 0.115(3) 0.171(3) 0.07(2) Uiso 1 1 d . B 1
H2A H 0.585(3) 0.294(3) 0.289(2) 0.033(15) Uiso 1 1 d . C 1
H1B H 0.587(3) 0.185(3) 0.211(2) 0.053(18) Uiso 1 1 d . D 1
H2B H 0.645(4) 0.242(3) 0.317(2) 0.060(19) Uiso 1 1 d . E 1

loop_
_atom_site_aniso_label
_atom_site_aniso_U_11
_atom_site_aniso_U_22
_atom_site_aniso_U_33
_atom_site_aniso_U_23
_atom_site_aniso_U_13
_atom_site_aniso_U_12
P1 0.0312(8) 0.0404(9) 0.0305(8) -0.0033(7) 0.0047(6) 0.0089(7)
P2 0.0250(7) 0.0387(8) 0.0318(8) 0.0004(7) 0.0083(6) 0.0019(6)
N1 0.033(3) 0.035(3) 0.033(3) 0.004(2) 0.005(2) 0.007(2)
N2 0.027(2) 0.041(3) 0.031(3) 0.002(2) 0.005(2) 0.000(2)
C1 0.031(3) 0.038(4) 0.035(3) -0.005(3) 0.004(3) 0.005(3)
C2 0.031(3) 0.047(4) 0.033(3) -0.001(3) 0.012(3) 0.002(3)
C11 0.027(3) 0.050(4) 0.042(3) -0.010(3) 0.005(3) 0.008(3)
C12 0.037(3) 0.069(5) 0.051(4) 0.006(3) 0.012(3) 0.008(3)
C13 0.044(4) 0.071(5) 0.077(5) 0.009(4) 0.011(4) -0.003(4)
C14 0.040(4) 0.071(5) 0.082(6) -0.005(4) 0.001(4) -0.010(4)
C15 0.036(4) 0.083(6) 0.066(5) -0.018(4) -0.003(4) 0.008(4)
C16 0.027(3) 0.078(5) 0.044(4) -0.010(3) 0.002(3) 0.003(3)
C21 0.054(4) 0.051(4) 0.027(3) -0.008(3) -0.004(3) 0.021(3)
C22 0.076(5) 0.073(5) 0.029(3) 0.007(3) 0.018(3) 0.040(4)
C23 0.113(7) 0.109(7) 0.034(4) 0.006(5) 0.017(4) 0.071(6)
C24 0.155(11) 0.094(7) 0.041(5) -0.023(5) -0.009(6) 0.076(8)
C25 0.108(7) 0.071(6) 0.075(6) -0.040(5) -0.033(5) 0.037(5)
C26 0.073(5) 0.061(5) 0.063(5) -0.027(4) -0.014(4) 0.020(4)
C31 0.042(3) 0.037(3) 0.028(3) -0.005(3) 0.003(3) 0.007(3)
C32 0.054(4) 0.057(4) 0.027(3) 0.001(3) 0.009(3) 0.022(3)
C33 0.080(5) 0.070(5) 0.028(3) 0.010(3) 0.013(3) 0.040(4)
C34 0.086(5) 0.047(4) 0.036(4) 0.000(3) 0.000(4) 0.011(4)
C35 0.074(5) 0.040(4) 0.043(4) -0.001(3) 0.015(3) -0.012(3)
C36 0.047(4) 0.036(3) 0.040(3) -0.004(3) 0.006(3) -0.005(3)
C41 0.034(3) 0.042(3) 0.032(3) 0.001(3) 0.015(3) -0.002(3)
C42 0.043(4) 0.055(4) 0.083(5) -0.012(4) 0.025(4) -0.003(3)
C43 0.087(6) 0.044(4) 0.103(6) -0.026(4) 0.048(5) -0.022(4)
C44 0.062(5) 0.062(5) 0.068(5) -0.013(4) 0.006(4) -0.033(4)
C45 0.051(4) 0.062(5) 0.079(5) 0.004(4) -0.010(4) -0.011(4)
C46 0.038(4) 0.043(4) 0.066(4) -0.003(3) -0.008(3) -0.004(3)
C51 0.042(4) 0.056(4) 0.029(3) -0.001(3) 0.016(3) 0.011(3)
C52 0.034(3) 0.063(4) 0.030(3) -0.014(3) 0.003(3) 0.010(3)
C53 0.041(4) 0.098(6) 0.041(4) -0.023(4) -0.003(3) 0.023(4)
C54 0.064(6) 0.149(9) 0.042(4) -0.005(5) 0.004(4) 0.069(6)
C55 0.098(7) 0.111(7) 0.049(5) 0.028(4) 0.022(5) 0.064(6)
C56 0.063(4) 0.074(5) 0.046(4) 0.016(4) 0.022(3) 0.032(4)
C61 0.020(3) 0.044(3) 0.029(3) -0.001(3) -0.002(2) -0.007(2)
C62 0.045(4) 0.045(4) 0.045(4) 0.002(3) 0.005(3) -0.008(3)
C63 0.051(4) 0.066(5) 0.045(4) 0.016(4) 0.005(3) -0.017(3)
C64 0.062(5) 0.089(6) 0.035(4) 0.009(4) 0.008(3) -0.031(4)
C65 0.056(4) 0.071(5) 0.037(4) -0.014(3) 0.014(3) -0.020(4)
C66 0.041(3) 0.048(4) 0.027(3) -0.001(3) 0.006(3) -0.008(3)
C101 0.083(15) 0.19(3) 0.13(2) 0.11(2) 0.072(15) 0.048(17)
C102 0.14(3) 0.13(2) 0.31(5) -0.11(2) 0.17(3) -0.067(17)
C103 0.142(18) 0.25(3) 0.081(12) 0.000 -0.019(11) 0.000
C104 0.033(8) 0.111(17) 0.080(12) -0.062(12) 0.002(8) 0.006(10)
C105 0.11(2) 0.15(2) 0.13(2) -0.006(18) 0.10(2) -0.052(17)
C106 0.15(2) 0.115(18) 0.064(13) -0.011(12) 0.039(13) -0.065(16)
Li1 0.029(7) 0.047(8) 0.036(7) 0.000 0.006(6) 0.000
Li2 0.032(5) 0.050(6) 0.033(5) -0.002(4) 0.008(4) -0.004(4)
Li3 0.078(12) 0.060(10) 0.047(9) 0.000 -0.018(9) 0.000

loop_
_atom_type_symbol
_atom_type_description
_atom_type_scat_dispersion_real
_atom_type_scat_dispersion_imag
_atom_type_scat_source
C C 0.0033 0.0016 'International Tables Vol C Tables 4.2.6.8 and 6.1.1.4'
H H 0.0000 0.0000 'International Tables Vol C Tables 4.2.6.8 and 6.1.1.4'
Li Li -0.0003 0.0001 'International Tables Vol C Tables 4.2.6.8 and 6.1.1.4'
N N 0.0061 0.0033 'International Tables Vol C Tables 4.2.6.8 and 6.1.1.4'
P P 0.1023 0.0942 'International Tables Vol C Tables 4.2.6.8 and 6.1.1.4'

loop_
_geom_angle_atom_site_label_1
_geom_angle_atom_site_label_2
_geom_angle_atom_site_label_3
_geom_angle
_geom_angle_site_symmetry_1
_geom_angle_site_symmetry_3
N1 P1 C1 105.8(3) . .
N1 P1 C11 112.3(3) . .
C1 P1 C11 112.5(3) . .
N1 P1 C21 110.6(3) . .
C1 P1 C21 109.7(3) . .
C11 P1 C21 105.9(3) . .
N1 P1 Li1 51.2(2) . .
C1 P1 Li1 57.2(3) . .
C11 P1 Li1 143.1(2) . .
C21 P1 Li1 110.8(2) . .
N2 P2 C2 105.4(3) . .
N2 P2 C51 113.9(3) . .
C2 P2 C51 104.8(3) . .
N2 P2 C41 110.0(2) . .
C2 P2 C41 116.1(3) . .
C51 P2 C41 106.7(3) . .
N2 P2 Li2 45.4(2) . .
C2 P2 Li2 61.3(3) . .
C51 P2 Li2 113.9(2) . .
C41 P2 Li2 138.5(2) . .
C31 N1 P1 125.8(4) . .
C31 N1 Li1 131.8(4) . .
P1 N1 Li1 90.7(3) . .
C31 N1 Li2 108.7(4) . .
P1 N1 Li2 114.0(3) . .
Li1 N1 Li2 75.8(2) . .
C61 N2 P2 125.3(4) . .
C61 N2 Li2 135.4(4) . .
P2 N2 Li2 98.8(3) . .
P1 C1 Li1 81.5(3) . .
P1 C1 Li2 147.9(4) . 2_655
Li1 C1 Li2 67.7(3) . 2_655
P1 C1 Li3 113.4(3) . .
Li1 C1 Li3 67.9(2) . .
Li2 C1 Li3 63.8(3) 2_655 .
P2 C2 Li3 114.8(3) . .
P2 C2 Li2 80.3(3) . .
Li3 C2 Li2 69.3(2) . .
C12 C11 C16 118.8(6) . .
C12 C11 P1 119.7(5) . .
C16 C11 P1 121.4(5) . .
C13 C12 C11 119.7(6) . .
C14 C13 C12 121.0(7) . .
C15 C14 C13 119.3(7) . .
C14 C15 C16 121.1(7) . .
C15 C16 C11 120.1(7) . .
C22 C21 C26 117.2(6) . .
C22 C21 P1 124.3(5) . .
C26 C21 P1 118.5(5) . .
C23 C22 C21 119.6(8) . .
C24 C23 C22 122.4(9) . .
C23 C24 C25 119.0(8) . .
C26 C25 C24 118.6(9) . .
C25 C26 C21 123.2(9) . .
C36 C31 C32 117.2(5) . .
C36 C31 N1 117.3(5) . .
C32 C31 N1 125.6(5) . .
C33 C32 C31 121.4(6) . .
C34 C33 C32 120.9(6) . .
C33 C34 C35 119.2(6) . .
C34 C35 C36 120.4(6) . .
C31 C36 C35 120.9(6) . .
C42 C41 C46 117.3(6) . .
C42 C41 P2 126.8(5) . .
C46 C41 P2 115.9(4) . .
C41 C42 C43 121.1(7) . .
C44 C43 C42 120.2(7) . .
C45 C44 C43 119.3(6) . .
C44 C45 C46 120.7(7) . .
C45 C46 C41 121.3(6) . .
C52 C51 C56 119.5(6) . .
C52 C51 P2 119.0(5) . .
C56 C51 P2 121.3(5) . .
C51 C52 C53 120.7(7) . .
C54 C53 C52 119.5(7) . .
C53 C54 C55 120.7(7) . .
C54 C55 C56 119.7(8) . .
C51 C56 C55 120.0(7) . .
C62 C61 C66 117.8(5) . .
C62 C61 N2 117.4(5) . .
C66 C61 N2 124.8(5) . .
C61 C62 C63 120.9(6) . .
C64 C63 C62 120.5(7) . .
C63 C64 C65 119.9(6) . .
C64 C65 C66 121.2(7) . .
C65 C66 C61 119.7(6) . .
C72 C71 C76 115.8(10) . .
C72 C71 C77 123.3(9) . .
C76 C71 C77 120.9(10) . .
C73 C72 C71 121.8(11) . .
C74 C73 C72 121.4(14) . .
C75 C74 C73 119.9(16) . .
C74 C75 C76 120.0(15) . .
C71 C76 C75 121.1(11) . .
C104 C101 C102 32.0(8) 2_755 .
C104 C101 C106 90.2(9) 2_755 .
C102 C101 C106 119.9 . .
C104 C101 C105 69.0(12) 2_755 2_755
C102 C101 C105 101.0(4) . 2_755
C106 C101 C105 31.1(3) . 2_755
C104 C102 C103 85.3(14) 2_755 .
C104 C102 C101 38.7(14) 2_755 .
C103 C102 C101 120.4 . .
C102 C103 C102 154.9(2) . 2_755
C102 C103 C104 32.4(6) . 2_755
C102 C103 C104 122.6(4) 2_755 2_755
C102 C103 C104 122.6 . .
C102 C103 C104 32.44(19) 2_755 .
C104 C103 C104 90.6(6) 2_755 .
C102 C104 C101 109(2) 2_755 2_755
C102 C104 C105 176.9(7) 2_755 .
C101 C104 C105 72.8(7) 2_755 .
C102 C104 C103 62.3(14) 2_755 .
C101 C104 C103 156.8(6) 2_755 .
C105 C104 C103 116.7 . .
C102 C104 C106 156.5(10) 2_755 2_755
C101 C104 C106 56.3(2) 2_755 2_755
C105 C104 C106 26.5(4) . 2_755
C103 C104 C106 122.5(7) . 2_755
C106 C105 C105 77.4(13) 2_755 2_755
C106 C105 C106 100.4(16) 2_755 .
C105 C105 C106 32.0(5) 2_755 .
C106 C105 C104 97.9(6) 2_755 .
C105 C105 C104 101.73(16) 2_755 .
C106 C105 C104 120.0 . .
C106 C105 C101 72.1(12) 2_755 2_755
C105 C105 C101 121.0(6) 2_755 2_755
C106 C105 C101 151.0(6) . 2_755
C104 C105 C101 38.2(4) . 2_755
C105 C106 C105 70.7(16) 2_755 .
C105 C106 C101 76.8(12) 2_755 .
C105 C106 C101 120.1 . .
C105 C106 C104 55.5(3) 2_755 2_755
C105 C106 C104 87.3(7) . 2_755
C101 C106 C104 33.4(7) . 2_755
C105 C106 C106 53.7(12) 2_755 2_755
C105 C106 C106 25.9(4) . 2_755
C101 C106 C106 123.5(2) . 2_755
C104 C106 C106 91.3(6) 2_755 2_755
C202 C201 C205 78.6(8) . 5_666
C202 C201 C206 153.2(5) . 5_666
C205 C201 C206 77.2(8) 5_666 5_666
C202 C201 C203 114.5(4) . 5_666
C205 C201 C203 36.6(5) 5_666 5_666
C206 C201 C203 44.5(4) 5_666 5_666
C202 C201 C205 46.0 . .
C205 C201 C205 34.6(8) 5_666 .
C206 C201 C205 111.6(6) 5_666 .
C203 C201 C205 68.7(4) 5_666 .
C201 C202 C205 54.9(6) . 5_666
C201 C202 C205 104.3 . .
C205 C202 C205 51.1(6) 5_666 .
C201 C202 C203 151.4 . .
C205 C202 C203 96.7(6) 5_666 .
C205 C202 C203 47.3 . .
C204 C203 C205 143.3 . .
C204 C203 C206 84.0 . .
C205 C203 C206 68.4 . .
C204 C203 C202 143.5 . .
C205 C203 C202 61.4 . .
C206 C203 C202 129.4 . .
C204 C203 C201 111.3(4) . 5_666
C205 C203 C201 33.5(4) . 5_666
C206 C203 C201 38.3(4) . 5_666
C202 C203 C201 94.1(4) . 5_666
C203 C204 C208 147.4 . .
C203 C204 C206 51.6 . .
C208 C204 C206 144.5 . .
C201 C205 C205 113.5(11) 5_666 5_666
C201 C205 C203 109.9(7) 5_666 .
C205 C205 C203 128.2(6) 5_666 .
C201 C205 C202 46.5(4) 5_666 5_666
C205 C205 C202 68.9(7) 5_666 5_666
C203 C205 C202 154.4(5) . 5_666
C201 C205 C206 53.7(7) 5_666 .
C205 C205 C206 166.3(5) 5_666 .
C203 C205 C206 60.3 . .
C202 C205 C206 99.4(6) 5_666 .
C201 C205 C202 166.5(5) 5_666 .
C205 C205 C202 60.0(6) 5_666 .
C203 C205 C202 71.3 . .
C202 C205 C202 128.9(6) 5_666 .
C206 C205 C202 131.1 . .
C201 C205 C201 145.4(7) 5_666 .
C205 C205 C201 31.8(5) 5_666 .
C203 C205 C201 100.8 . .
C202 C205 C201 100.0(6) 5_666 .
C206 C205 C201 160.6 . .
C202 C205 C201 29.6 . .
C201 C206 C203 97.1(6) 5_666 .
C201 C206 C205 49.2(6) 5_666 .
C203 C206 C205 51.2 . .
C201 C206 C204 126.3(5) 5_666 .
C203 C206 C204 44.4 . .
C205 C206 C204 92.8 . .
C204 C208 C209 154.2 . .
C211 C209 C208 113.1 . .
C211 C209 C210 114.0 . .
C208 C209 C210 132.6 . .
C211 C210 C209 120.3(7) 2_655 .
C210 C211 C209 125.4(7) 2_655 .
N1 Li1 N1 163.6(4) 2_655 .
N1 Li1 C1 110.4(4) 2_655 .
N1 Li1 C1 77.8(3) . .
N1 Li1 C1 77.7(3) 2_655 2_655
N1 Li1 C1 110.4(3) . 2_655
C1 Li1 C1 122.6(4) . 2_655
N1 Li1 Li2 54.1(4) 2_655 2_655
N1 Li1 Li2 137.0(4) . 2_655
C1 Li1 Li2 59.4(3) . 2_655
C1 Li1 Li2 91.2(3) 2_655 2_655
N1 Li1 Li2 137.0(2) 2_655 .
N1 Li1 Li2 54.07(19) . .
C1 Li1 Li2 91.2(2) . .
C1 Li1 Li2 59.4(2) 2_655 .
Li2 Li1 Li2 119.00(14) 2_655 .
N1 Li1 P1 144.0(3) 2_655 .
N1 Li1 P1 38.05(17) . .
C1 Li1 P1 41.27(18) . .
C1 Li1 P1 132.8(3) 2_655 .
Li2 Li1 P1 100.3(3) 2_655 .
Li2 Li1 P1 75.24(13) . .
N1 Li1 P1 38.02(17) 2_655 2_655
N1 Li1 P1 144.0(4) . 2_655
C1 Li1 P1 132.8(4) . 2_655
C1 Li1 P1 41.25(18) 2_655 2_655
Li2 Li1 P1 75.2(3) 2_655 2_655
Li2 Li1 P1 100.27(14) . 2_655
P1 Li1 P1 171.4(2) . 2_655
N1 Li1 Li3 98.2(2) 2_655 .
N1 Li1 Li3 98.20(17) . .
C1 Li1 Li3 61.3(2) . .
C1 Li1 Li3 61.3(2) 2_655 .
Li2 Li1 Li3 59.50(14) 2_655 .
Li2 Li1 Li3 59.5 . .
P1 Li1 Li3 85.69(11) . .
P1 Li1 Li3 85.68(14) 2_655 .
N2 Li2 N1 150.3(4) . .
N2 Li2 C1 106.3(3) . 2_655
N1 Li2 C1 100.5(3) . 2_655
N2 Li2 C2 73.4(2) . .
N1 Li2 C2 112.0(3) . .
C1 Li2 C2 104.8(3) 2_655 .
N2 Li2 Li1 159.0(2) . .
N1 Li2 Li1 50.1(2) . .
C1 Li2 Li1 52.9(2) 2_655 .
C2 Li2 Li1 106.24(18) . .
N2 Li2 Li3 107.04(19) . .
N1 Li2 Li3 97.1(2) . .
C1 Li2 Li3 60.3(2) 2_655 .
C2 Li2 Li3 50.07(18) . .
Li1 Li2 Li3 61.8 . .
N2 Li2 P2 35.80(15) . .
N1 Li2 P2 145.8(3) . .
C1 Li2 P2 103.9(2) 2_655 .
C2 Li2 P2 38.38(15) . .
Li1 Li2 P2 136.87(11) . .
Li3 Li2 P2 75.15(11) . .
C2 Li3 C2 134.4(4) 2_655 .
C2 Li3 C1 110.2(3) 2_655 .
C2 Li3 C1 98.3(3) . .
C2 Li3 C1 98.3(3) 2_655 2_655
C2 Li3 C1 110.2(3) . 2_655
C1 Li3 C1 101.5(3) . 2_655
C2 Li3 Li2 60.6(3) 2_655 2_655
C2 Li3 Li2 153.3(4) . 2_655
C1 Li3 Li2 55.9(2) . 2_655
C1 Li3 Li2 84.4(2) 2_655 2_655
C2 Li3 Li2 153.2(2) 2_655 .
C2 Li3 Li2 60.6(2) . .
C1 Li3 Li2 84.5(2) . .
C1 Li3 Li2 55.9(2) 2_655 .
Li2 Li3 Li2 117.39(15) 2_655 .
C2 Li3 Li1 112.8(2) 2_655 .
C2 Li3 Li1 112.8(2) . .
C1 Li3 Li1 50.8(2) . .
C1 Li3 Li1 50.78(19) 2_655 .
Li2 Li3 Li1 58.70(14) 2_655 .
Li2 Li3 Li1 58.7 . .
C76A C71A C77A 122.9(18) . .
C76A C71A C72A 111.8(13) . .
C77A C71A C72A 125.4(12) . .
C73A C72A C71A 119.4(10) . .
C74A C73A C72A 124(2) . .
C73A C74A C75A 119(3) . .
C76A C75A C74A 115(2) . .
C75A C76A C71A 132(2) . .

loop_
_geom_bond_atom_site_label_1
_geom_bond_atom_site_label_2
_geom_bond_distance
_geom_bond_site_symmetry_2
P1 N1 1.618(5) .
P1 C1 1.751(6) .
P1 C11 1.815(6) .
P1 C21 1.822(6) .
P1 Li1 2.625(7) .
P2 N2 1.618(5) .
P2 C2 1.721(6) .
P2 C51 1.813(6) .
P2 C41 1.829(6) .
P2 Li2 2.733(5) .
N1 C31 1.420(7) .
N1 Li1 2.046(9) .
N1 Li2 2.160(7) .
N2 C61 1.407(7) .
N2 Li2 1.968(7) .
C1 Li1 2.231(9) .
C1 Li2 2.409(8) 2_655
C1 Li3 2.527(8) .
C2 Li3 2.139(8) .
C2 Li2 2.431(8) .
C11 C12 1.396(9) .
C11 C16 1.399(8) .
C12 C13 1.387(9) .
C13 C14 1.377(10) .
C14 C15 1.371(10) .
C15 C16 1.377(9) .
C21 C22 1.388(9) .
C21 C26 1.391(10) .
C22 C23 1.387(10) .
C23 C24 1.350(14) .
C24 C25 1.400(14) .
C25 C26 1.367(10) .
C31 C36 1.398(8) .
C31 C32 1.402(8) .
C32 C33 1.385(8) .
C33 C34 1.376(10) .
C34 C35 1.378(10) .
C35 C36 1.410(8) .
C41 C42 1.376(8) .
C41 C46 1.391(8) .
C42 C43 1.391(10) .
C43 C44 1.369(11) .
C44 C45 1.363(10) .
C45 C46 1.373(9) .
C51 C52 1.387(8) .
C51 C56 1.397(9) .
C52 C53 1.397(8) .
C53 C54 1.382(12) .
C54 C55 1.388(13) .
C55 C56 1.399(10) .
C61 C62 1.398(8) .
C61 C66 1.404(8) .
C62 C63 1.404(9) .
C63 C64 1.350(10) .
C64 C65 1.377(10) .
C65 C66 1.398(8) .
C71 C72 1.383(13) .
C71 C76 1.395(15) .
C71 C77 1.522(13) .
C72 C73 1.383(18) .
C73 C74 1.345(19) .
C74 C75 1.337(19) .
C75 C76 1.421(19) .
C101 C104 0.921(16) 2_755
C101 C102 1.3903 .
C101 C106 1.3903 .
C101 C105 1.423(17) 2_755
C102 C104 0.781(6) 2_755
C102 C103 1.2917 .
C103 C102 1.29(2) 2_755
C103 C104 1.453(15) 2_755
C103 C104 1.4518 .
C104 C102 0.781(6) 2_755
C104 C101 0.921(15) 2_755
C104 C105 1.3904 .
C104 C106 1.670(5) 2_755
C105 C106 0.754(9) 2_755
C105 C105 1.344(19) 2_755
C105 C106 1.3898 .
C105 C101 1.423(16) 2_755
C106 C105 0.754(10) 2_755
C106 C104 1.670(4) 2_755
C106 C106 1.697(19) 2_755
C201 C202 1.0078 .
C201 C205 1.137(12) 5_666
C201 C206 1.210(17) 5_666
C201 C203 1.937(14) 5_666
C201 C205 1.9752 .
C202 C205 1.362(13) 5_666
C202 C205 1.4675 .
C202 C203 1.5827 .
C203 C204 1.2216 .
C203 C205 1.2284 .
C203 C206 1.3690 .
C203 C201 1.937(12) 5_666
C204 C208 1.2353 .
C204 C206 1.7363 .
C205 C201 1.137(12) 5_666
C205 C205 1.224(16) 5_666
C205 C202 1.362(13) 5_666
C205 C206 1.4648 .
C206 C201 1.210(14) 5_666
C208 C209 1.3574 .
C209 C211 1.3517 .
C209 C210 1.4393 .
C210 C211 1.310(15) 2_655
C211 C210 1.310(16) 2_655
Li1 N1 2.048(8) 2_655
Li1 C1 2.232(9) 2_655
Li1 Li2 2.587(11) 2_655
Li1 Li2 2.5871 .
Li1 P1 2.626(7) 2_655
Li1 Li3 2.6688 .
Li2 C1 2.409(8) 2_655
Li2 Li3 2.6089 .
Li3 C2 2.139(8) 2_655
Li3 C1 2.527(8) 2_655
Li3 Li2 2.609(11) 2_655
C71A C76A 1.44(3) .
C71A C77A 1.47(2) .
C71A C72A 1.5225 .
C72A C73A 1.47(4) .
C73A C74A 1.45(4) .
C74A C75A 1.48(4) .
C75A C76A 1.44(4) .
